data_4338116
loop_
_publ_author_name
'Kimura, Takeshi'
'Nakahodo, Tsukasa'
'Fujihara, Hisashi'
'Suzuki, Eiichi'

_publ_section_title
;
 4,5-Dicyano-3,6-diethylbenzo-1,2-diselenete, a Highly Stable
 1,2-Diselenete: Its Preparation, Structural Characterization, Calculated
 Molecular Orbitals, and Complexation with
 Tetrakis(triphenylphosphine)palladium.
;
_journal_issue 9
_journal_name_full 'Inorganic chemistry'
_journal_page_first 4411
_journal_page_last 4417
_journal_paper_doi 10.1021/ic5000765
_journal_volume 53
_journal_year 2014
_chemical_formula_sum 'C62 H52 Cl6 N4 O0.34 P2 Pd2 Se4'
_chemical_formula_weight 1661.79
_chemical_name_systematic
;
 ?
;
_space_group_crystal_system triclinic
_space_group_IT_number 2
_space_group_name_Hall '-P 1'
_space_group_name_H-M_alt 'P -1'
_symmetry_space_group_name_Hall '-P 1'
_symmetry_space_group_name_H-M 'P -1'
_atom_sites_solution_hydrogens geom
_atom_sites_solution_primary direct
_atom_sites_solution_secondary difmap
_audit_creation_method SHELXL-2013
_cell_angle_alpha 70.492(4)
_cell_angle_beta 86.635(5)
_cell_angle_gamma 66.389(4)
_cell_formula_units_Z 2
_cell_length_a 14.3131(17)
_cell_length_b 15.8611(15)
_cell_length_c 16.521(2)
_cell_measurement_reflns_used 8772
_cell_measurement_temperature 100(2)
_cell_measurement_theta_max 27.48
_cell_measurement_theta_min 3.12
_cell_volume 3227.1(6)
_computing_structure_refinement 'SHELXL-2013 (Sheldrick, 2013)'
_diffrn_ambient_temperature 100(2)
_diffrn_detector_area_resol_mean 7.111
_diffrn_measured_fraction_theta_full 0.984
_diffrn_measured_fraction_theta_max 0.984
_diffrn_measurement_device_type 'Rigaku Saturn724'
_diffrn_measurement_method \w
_diffrn_radiation_type MoK\a
_diffrn_radiation_wavelength 0.71075
_diffrn_reflns_av_R_equivalents 0.0299
_diffrn_reflns_av_unetI/netI 0.0448
_diffrn_reflns_Laue_measured_fraction_full 0.905
_diffrn_reflns_Laue_measured_fraction_max 0.984
_diffrn_reflns_limit_h_max 16
_diffrn_reflns_limit_h_min -16
_diffrn_reflns_limit_k_max 18
_diffrn_reflns_limit_k_min -18
_diffrn_reflns_limit_l_max 19
_diffrn_reflns_limit_l_min -15
_diffrn_reflns_number 21173
_diffrn_reflns_point_group_measured_fraction_full 0.905
_diffrn_reflns_point_group_measured_fraction_max 0.984
_diffrn_reflns_theta_full 25.242
_diffrn_reflns_theta_max 24.499
_diffrn_reflns_theta_min 3.048
_exptl_absorpt_coefficient_mu 3.154
_exptl_absorpt_correction_T_max 0.881
_exptl_absorpt_correction_T_min 0.512
_exptl_absorpt_correction_type numerical
_exptl_absorpt_process_details 'NUMABS (Rigaku, 1999)'
_exptl_crystal_colour red
_exptl_crystal_density_diffrn 1.705
_exptl_crystal_description platelet
_exptl_crystal_F_000 1624.00
_exptl_crystal_size_max 0.330
_exptl_crystal_size_mid 0.240
_exptl_crystal_size_min 0.040
_refine_diff_density_max 1.419
_refine_diff_density_min -0.926
_refine_diff_density_rms 0.104
_refine_ls_extinction_method none
_refine_ls_goodness_of_fit_ref 1.074
_refine_ls_hydrogen_treatment constr
_refine_ls_matrix_type full
_refine_ls_number_parameters 784
_refine_ls_number_reflns 10563
_refine_ls_number_restraints 0
_refine_ls_restrained_S_all 1.074
_refine_ls_R_factor_all 0.0437
_refine_ls_R_factor_gt 0.0365
_refine_ls_shift/su_max 0.001
_refine_ls_shift/su_mean 0.000
_refine_ls_structure_factor_coef Fsqd
_refine_ls_weighting_details 'w=1/[\s^2^(Fo^2^)+(0.0339P)^2^+8.2438P] where P=(Fo^2^+2Fc^2^)/3'
_refine_ls_weighting_scheme calc
_refine_ls_wR_factor_gt 0.0858
_refine_ls_wR_factor_ref 0.0920
_reflns_Friedel_coverage 0.000
_reflns_number_gt 9150
_reflns_number_total 10563
_reflns_threshold_expression 'I > 2\s(I)'
_cod_data_source_file shelxlSe2PdCN.cif
_cod_data_source_block shelxl
_cod_depositor_comments 'Adding full bibliography for 4338116--4338117.cif.'
_cod_original_cell_volume 3227.0(6)
_cod_database_code 4338116
_shelx_space_group_comment
;
The symmetry employed for this shelxl refinement is uniquely defined
by the following loop, which should always be used as a source of
symmetry information in preference to the above space-group names.
They are only intended as comments.
;
_shelx_estimated_absorpt_t_min 0.423
_shelx_estimated_absorpt_t_max 0.884
_shelxl_version_number 2013-4

loop_
_space_group_symop_operation_xyz
'x, y, z'
'-x, -y, -z'

loop_
_atom_site_label
_atom_site_type_symbol
_atom_site_fract_x
_atom_site_fract_y
_atom_site_fract_z
_atom_site_U_iso_or_equiv
_atom_site_adp_type
_atom_site_occupancy
_atom_site_site_symmetry_order
_atom_site_calc_flag
_atom_site_refinement_flags_posn
_atom_site_refinement_flags_adp
_atom_site_refinement_flags_occupancy
_atom_site_disorder_assembly
_atom_site_disorder_group
Pd1 Pd 0.74969(3) 0.43250(2) 0.20114(2) 0.01800(9) Uani 1 1 d . . . . .
Pd2 Pd 0.63145(2) 0.61419(2) 0.25267(2) 0.01764(9) Uani 1 1 d . . . . .
Se1 Se 0.79630(4) 0.46337(4) 0.05655(3) 0.02580(12) Uani 1 1 d . . . . .
Se2 Se 0.80973(3) 0.55160(3) 0.21148(3) 0.01903(11) Uani 1 1 d . . . . .
Se3 Se 0.70095(3) 0.44427(3) 0.34614(3) 0.01853(11) Uani 1 1 d . . . . .
Se4 Se 0.47094(3) 0.63347(3) 0.31062(3) 0.02092(11) Uani 1 1 d . . . . .
Cl1 Cl 1.07781(13) 0.53464(14) 0.54798(13) 0.0672(5) Uani 1 1 d . . . . .
Cl2 Cl 0.9885(2) 0.7398(3) 0.43977(19) 0.0423(7) Uani 0.57 1 d . . P A 1
Cl3 Cl 0.9630(3) 0.6833(3) 0.6211(2) 0.0498(7) Uani 0.57 1 d . . P A 1
Cl8 Cl 0.76589(19) 0.89017(17) 0.65358(13) 0.0621(6) Uani 0.85 1 d . . P B 1
Cl6 Cl 0.64810(19) 0.8957(2) 0.51399(13) 0.0753(7) Uani 0.85 1 d . . P B 1
Cl7 Cl 0.79801(13) 0.97833(12) 0.47660(11) 0.0383(4) Uani 0.85 1 d . . P B 1
P1 P 0.71252(9) 0.30739(8) 0.19213(7) 0.0184(2) Uani 1 1 d . . . . .
P2 P 0.56916(9) 0.77717(8) 0.16887(7) 0.0197(2) Uani 1 1 d . . . . .
N1 N 0.9584(4) 0.7414(4) -0.2159(3) 0.0500(13) Uani 1 1 d . . . . .
N2 N 0.9721(3) 0.8549(3) -0.0333(3) 0.0393(11) Uani 1 1 d . . . . .
N3 N 0.2551(3) 0.3632(3) 0.5209(3) 0.0378(11) Uani 1 1 d . . . . .
N4 N 0.5219(3) 0.1424(3) 0.5685(3) 0.0356(10) Uani 1 1 d . . . . .
C1 C 0.8450(3) 0.5633(3) 0.0366(3) 0.0242(10) Uani 1 1 d . . . . .
C2 C 0.8849(4) 0.5930(4) -0.0439(3) 0.0304(11) Uani 1 1 d . . . . .
C3 C 0.9124(4) 0.6707(4) -0.0612(3) 0.0293(11) Uani 1 1 d . . . . .
C4 C 0.9091(3) 0.7157(3) 0.0003(3) 0.0239(10) Uani 1 1 d . . . . .
C5 C 0.8760(3) 0.6836(3) 0.0809(3) 0.0208(9) Uani 1 1 d . . . . .
C6 C 0.8418(3) 0.6080(3) 0.0973(3) 0.0205(9) Uani 1 1 d . . . . .
C7 C 0.8963(4) 0.5415(4) -0.1098(3) 0.0338(12) Uani 1 1 d . . . . .
H7A H 0.9544 0.5460 -0.1440 0.041 Uiso 1 1 calc R U . . .
H7B H 0.9124 0.4714 -0.0789 0.041 Uiso 1 1 calc R U . . .
C8 C 0.8008(4) 0.5852(4) -0.1705(3) 0.0424(14) Uani 1 1 d . . . . .
H8A H 0.7849 0.6545 -0.2019 0.051 Uiso 1 1 calc R U . . .
H8B H 0.7434 0.5793 -0.1372 0.051 Uiso 1 1 calc R U . . .
H8C H 0.8122 0.5503 -0.2116 0.051 Uiso 1 1 calc R U . . .
C9 C 0.8805(4) 0.7266(3) 0.1489(3) 0.0275(11) Uani 1 1 d . . . . .
H9A H 0.8254 0.7234 0.1874 0.033 Uiso 1 1 calc R U . . .
H9B H 0.8680 0.7963 0.1205 0.033 Uiso 1 1 calc R U . . .
C10 C 0.9837(4) 0.6730(4) 0.2030(4) 0.0411(13) Uani 1 1 d . . . . .
H10A H 1.0386 0.6759 0.1653 0.049 Uiso 1 1 calc R U . . .
H10B H 0.9952 0.6045 0.2333 0.049 Uiso 1 1 calc R U . . .
H10C H 0.9834 0.7043 0.2452 0.049 Uiso 1 1 calc R U . . .
C11 C 0.9413(4) 0.7098(4) -0.1465(3) 0.0353(12) Uani 1 1 d . . . . .
C12 C 0.9436(4) 0.7935(4) -0.0191(3) 0.0284(11) Uani 1 1 d . . . . .
C13 C 0.4898(3) 0.5037(3) 0.3804(3) 0.0204(9) Uani 1 1 d . . . . .
C14 C 0.4034(3) 0.4907(3) 0.4190(3) 0.0213(10) Uani 1 1 d . . . . .
C15 C 0.4146(3) 0.3957(3) 0.4658(3) 0.0232(10) Uani 1 1 d . . . . .
C16 C 0.5087(4) 0.3154(3) 0.4770(3) 0.0240(10) Uani 1 1 d . . . . .
C17 C 0.5943(3) 0.3271(3) 0.4399(3) 0.0222(10) Uani 1 1 d . . . . .
C18 C 0.5820(3) 0.4229(3) 0.3908(3) 0.0205(10) Uani 1 1 d . . . . .
C19 C 0.3011(4) 0.5744(4) 0.4083(3) 0.0267(10) Uani 1 1 d . . . . .
H19A H 0.3122 0.6343 0.4003 0.032 Uiso 1 1 calc R U . . .
H19B H 0.2670 0.5607 0.4621 0.032 Uiso 1 1 calc R U . . .
C20 C 0.2298(4) 0.5942(4) 0.3332(3) 0.0367(13) Uani 1 1 d . . . . .
H20A H 0.2166 0.5361 0.3410 0.044 Uiso 1 1 calc R U . . .
H20B H 0.2617 0.6100 0.2792 0.044 Uiso 1 1 calc R U . . .
H20C H 0.1650 0.6495 0.3309 0.044 Uiso 1 1 calc R U . . .
C21 C 0.6936(3) 0.2388(3) 0.4499(3) 0.0234(10) Uani 1 1 d . . . . .
H21A H 0.7299 0.2523 0.3975 0.028 Uiso 1 1 calc R U . . .
H21B H 0.6772 0.1827 0.4536 0.028 Uiso 1 1 calc R U . . .
C22 C 0.7662(4) 0.2090(4) 0.5286(3) 0.0348(12) Uani 1 1 d . . . . .
H22A H 0.7316 0.1945 0.5813 0.042 Uiso 1 1 calc R U . . .
H22B H 0.7858 0.2628 0.5245 0.042 Uiso 1 1 calc R U . . .
H22C H 0.8276 0.1508 0.5304 0.042 Uiso 1 1 calc R U . . .
C23 C 0.3255(4) 0.3784(3) 0.4987(3) 0.0267(11) Uani 1 1 d . . . . .
C24 C 0.5156(4) 0.2189(4) 0.5279(3) 0.0268(11) Uani 1 1 d . . . . .
C25 C 0.6891(3) 0.3161(3) 0.0814(3) 0.0214(10) Uani 1 1 d . . . . .
C26 C 0.7712(4) 0.2793(3) 0.0350(3) 0.0243(10) Uani 1 1 d . . . . .
H26 H 0.8387 0.2447 0.0625 0.029 Uiso 1 1 calc R U . . .
C27 C 0.7540(4) 0.2934(4) -0.0513(3) 0.0334(12) Uani 1 1 d . . . . .
H27 H 0.8095 0.2661 -0.0822 0.040 Uiso 1 1 calc R U . . .
C28 C 0.6563(4) 0.3470(4) -0.0924(3) 0.0349(12) Uani 1 1 d . . . . .
H28 H 0.6449 0.3571 -0.1516 0.042 Uiso 1 1 calc R U . . .
C29 C 0.5758(4) 0.3857(4) -0.0477(3) 0.0292(11) Uani 1 1 d . . . . .
H29 H 0.5091 0.4236 -0.0766 0.035 Uiso 1 1 calc R U . . .
C30 C 0.5909(4) 0.3700(3) 0.0392(3) 0.0238(10) Uani 1 1 d . . . . .
H30 H 0.5345 0.3958 0.0699 0.029 Uiso 1 1 calc R U . . .
C31 C 0.5986(3) 0.2968(3) 0.2415(3) 0.0188(9) Uani 1 1 d . . . . .
C32 C 0.5132(3) 0.3815(3) 0.2356(3) 0.0227(10) Uani 1 1 d . . . . .
H32 H 0.5167 0.4434 0.2102 0.027 Uiso 1 1 calc R U . . .
C33 C 0.4224(4) 0.3765(4) 0.2667(3) 0.0263(10) Uani 1 1 d . . . . .
H33 H 0.3634 0.4348 0.2610 0.032 Uiso 1 1 calc R U . . .
C34 C 0.4185(4) 0.2863(4) 0.3058(3) 0.0298(11) Uani 1 1 d . . . . .
H34 H 0.3565 0.2827 0.3270 0.036 Uiso 1 1 calc R U . . .
C35 C 0.5037(4) 0.2017(4) 0.3142(3) 0.0293(11) Uani 1 1 d . . . . .
H35 H 0.5010 0.1399 0.3424 0.035 Uiso 1 1 calc R U . . .
C36 C 0.5931(4) 0.2067(3) 0.2818(3) 0.0229(10) Uani 1 1 d . . . . .
H36 H 0.6514 0.1481 0.2869 0.028 Uiso 1 1 calc R U . . .
C37 C 0.8173(3) 0.1876(3) 0.2408(3) 0.0243(10) Uani 1 1 d . . . . .
C38 C 0.8870(4) 0.1773(4) 0.3029(3) 0.0315(11) Uani 1 1 d . . . . .
H38 H 0.8807 0.2324 0.3175 0.038 Uiso 1 1 calc R U . . .
C39 C 0.9654(4) 0.0868(4) 0.3432(4) 0.0437(14) Uani 1 1 d . . . . .
H39 H 1.0121 0.0795 0.3861 0.052 Uiso 1 1 calc R U . . .
C40 C 0.9756(4) 0.0072(4) 0.3208(4) 0.0508(17) Uani 1 1 d . . . . .
H40 H 1.0295 -0.0547 0.3484 0.061 Uiso 1 1 calc R U . . .
C41 C 0.9076(4) 0.0173(4) 0.2586(4) 0.0441(14) Uani 1 1 d . . . . .
H41 H 0.9151 -0.0377 0.2434 0.053 Uiso 1 1 calc R U . . .
C42 C 0.8287(4) 0.1072(3) 0.2182(3) 0.0317(11) Uani 1 1 d . . . . .
H42 H 0.7824 0.1140 0.1752 0.038 Uiso 1 1 calc R U . . .
C43 C 0.4312(3) 0.8446(3) 0.1609(3) 0.0235(10) Uani 1 1 d . . . . .
C44 C 0.3665(4) 0.8651(4) 0.0900(3) 0.0335(12) Uani 1 1 d . . . . .
H44 H 0.3951 0.8466 0.0421 0.040 Uiso 1 1 calc R U . . .
C45 C 0.2618(4) 0.9121(4) 0.0891(4) 0.0409(13) Uani 1 1 d . . . . .
H45 H 0.2191 0.9262 0.0402 0.049 Uiso 1 1 calc R U . . .
C46 C 0.2185(4) 0.9386(4) 0.1581(4) 0.0432(14) Uani 1 1 d . . . . .
H46 H 0.1463 0.9700 0.1573 0.052 Uiso 1 1 calc R U . . .
C47 C 0.2809(4) 0.9193(4) 0.2289(3) 0.0373(13) Uani 1 1 d . . . . .
H47 H 0.2516 0.9377 0.2767 0.045 Uiso 1 1 calc R U . . .
C48 C 0.3863(4) 0.8729(3) 0.2296(3) 0.0307(11) Uani 1 1 d . . . . .
H48 H 0.4286 0.8602 0.2781 0.037 Uiso 1 1 calc R U . . .
C49 C 0.6028(3) 0.7970(3) 0.0583(3) 0.0234(10) Uani 1 1 d . . . . .
C50 C 0.5866(4) 0.7407(4) 0.0161(3) 0.0319(11) Uani 1 1 d . . . . .
H50 H 0.5619 0.6924 0.0464 0.038 Uiso 1 1 calc R U . . .
C51 C 0.6060(4) 0.7540(4) -0.0692(3) 0.0358(12) Uani 1 1 d . . . . .
H51 H 0.5928 0.7164 -0.0978 0.043 Uiso 1 1 calc R U . . .
C52 C 0.6447(4) 0.8225(4) -0.1129(3) 0.0376(13) Uani 1 1 d . . . . .
H52 H 0.6582 0.8320 -0.1716 0.045 Uiso 1 1 calc R U . . .
C53 C 0.6633(4) 0.8767(4) -0.0713(3) 0.0325(12) Uani 1 1 d . . . . .
H53 H 0.6913 0.9225 -0.1010 0.039 Uiso 1 1 calc R U . . .
C54 C 0.6418(3) 0.8652(3) 0.0134(3) 0.0251(10) Uani 1 1 d . . . . .
H54 H 0.6538 0.9041 0.0411 0.030 Uiso 1 1 calc R U . . .
C55 C 0.6169(3) 0.8443(3) 0.2133(3) 0.0240(10) Uani 1 1 d . . . . .
C56 C 0.5806(4) 0.9463(4) 0.1781(3) 0.0328(12) Uani 1 1 d . . . . .
H56 H 0.5303 0.9817 0.1305 0.039 Uiso 1 1 calc R U . . .
C57 C 0.6186(4) 0.9952(4) 0.2132(3) 0.0363(12) Uani 1 1 d . . . . .
H57 H 0.5956 1.0642 0.1884 0.044 Uiso 1 1 calc R U . . .
C58 C 0.6896(4) 0.9446(4) 0.2841(3) 0.0353(12) Uani 1 1 d . . . . .
H58 H 0.7150 0.9789 0.3080 0.042 Uiso 1 1 calc R U . . .
C59 C 0.7236(4) 0.8448(4) 0.3200(3) 0.0304(11) Uani 1 1 d . . . . .
H59 H 0.7720 0.8102 0.3691 0.036 Uiso 1 1 calc R U . . .
C60 C 0.6873(3) 0.7942(3) 0.2848(3) 0.0241(10) Uani 1 1 d . . . . .
H60 H 0.7108 0.7251 0.3099 0.029 Uiso 1 1 calc R U . . .
C61 C 0.9713(5) 0.6444(6) 0.5318(5) 0.065(2) Uani 1 1 d . . . . .
H61 H 0.9074 0.6372 0.5209 0.078 Uiso 0.57 1 calc R U P A 1
H64 H 0.9170 0.6384 0.5015 0.078 Uiso 0.43 1 calc R U P A 2
C62 C 0.7075(8) 0.9552(8) 0.5481(5) 0.041(2) Uani 0.85 1 d . . P B 1
H62 H 0.6539 1.0197 0.5474 0.049 Uiso 0.85 1 calc R U P B 1
Cl10 Cl 0.8802(17) 0.9067(17) 0.4903(9) 0.116(7) Uani 0.15 1 d . . P C 3
Cl11 Cl 0.719(2) 0.9271(19) 0.5949(19) 0.128(9) Uani 0.15 1 d . . P C 3
C63 C 0.837(4) 0.846(4) 0.580(3) 0.063(13) Uani 0.15 1 d . . P C 3
H63 H 0.8854 0.8231 0.6313 0.075 Uiso 0.15 1 calc R U P C 3
Cl9 Cl 0.8233(15) 0.7439(14) 0.5697(10) 0.102(5) Uani 0.15 1 d . . P C 3
Cl5 Cl 0.9266(12) 0.6481(15) 0.6316(9) 0.336(13) Uani 0.43 1 d . . P A 2
Cl4 Cl 0.9826(12) 0.7371(12) 0.4702(13) 0.291(10) Uani 0.43 1 d . . P A 2
O1 O 0.9531(14) 0.9808(12) 0.0717(10) 0.089(5) Uani 0.34 1 d . . P . .

loop_
_atom_site_aniso_label
_atom_site_aniso_U_11
_atom_site_aniso_U_22
_atom_site_aniso_U_33
_atom_site_aniso_U_23
_atom_site_aniso_U_13
_atom_site_aniso_U_12
Pd1 0.02350(18) 0.02035(18) 0.01273(17) -0.00287(13) 0.00112(13) -0.01359(15)
Pd2 0.02241(18) 0.01890(18) 0.01303(17) -0.00281(13) 0.00084(13) -0.01179(15)
Se1 0.0401(3) 0.0316(3) 0.0161(2) -0.00781(19) 0.00690(19) -0.0255(2)
Se2 0.0222(2) 0.0224(2) 0.0152(2) -0.00391(18) 0.00094(17) -0.01366(19)
Se3 0.0229(2) 0.0219(2) 0.0120(2) -0.00196(17) -0.00051(17) -0.01305(19)
Se4 0.0236(2) 0.0232(2) 0.0152(2) -0.00299(18) 0.00238(17) -0.0118(2)
Cl1 0.0488(10) 0.0702(12) 0.0869(13) -0.0386(10) 0.0022(9) -0.0181(9)
Cl2 0.0294(14) 0.0538(19) 0.0397(14) -0.0142(13) 0.0025(10) -0.0142(13)
Cl3 0.0525(18) 0.0551(17) 0.0388(16) -0.0268(13) 0.0076(13) -0.0105(15)
Cl8 0.0757(15) 0.0697(14) 0.0316(10) -0.0069(9) -0.0028(9) -0.0276(12)
Cl6 0.1083(18) 0.128(2) 0.0495(11) -0.0422(13) 0.0353(11) -0.1010(17)
Cl7 0.0392(9) 0.0362(9) 0.0404(9) -0.0095(7) 0.0049(7) -0.0190(8)
P1 0.0224(6) 0.0195(6) 0.0151(5) -0.0034(5) 0.0014(4) -0.0122(5)
P2 0.0224(6) 0.0201(6) 0.0166(6) -0.0032(5) 0.0003(5) -0.0112(5)
N1 0.058(3) 0.064(3) 0.032(3) 0.000(2) 0.010(2) -0.042(3)
N2 0.034(2) 0.029(2) 0.051(3) -0.004(2) 0.006(2) -0.017(2)
N3 0.033(3) 0.038(3) 0.033(2) 0.003(2) 0.006(2) -0.017(2)
N4 0.041(3) 0.038(3) 0.029(2) -0.005(2) 0.0076(19) -0.023(2)
C1 0.023(2) 0.026(2) 0.025(2) -0.005(2) 0.0028(19) -0.015(2)
C2 0.031(3) 0.036(3) 0.025(3) -0.004(2) 0.003(2) -0.020(2)
C3 0.027(3) 0.034(3) 0.023(2) 0.000(2) 0.002(2) -0.016(2)
C4 0.020(2) 0.021(2) 0.027(3) -0.002(2) 0.0000(19) -0.009(2)
C5 0.013(2) 0.024(2) 0.026(2) -0.008(2) 0.0045(18) -0.0093(19)
C6 0.017(2) 0.022(2) 0.018(2) 0.0002(18) -0.0010(17) -0.0094(19)
C7 0.033(3) 0.035(3) 0.027(3) -0.004(2) 0.008(2) -0.014(2)
C8 0.039(3) 0.053(4) 0.032(3) -0.013(3) 0.000(2) -0.016(3)
C9 0.027(3) 0.026(3) 0.033(3) -0.011(2) 0.004(2) -0.015(2)
C10 0.038(3) 0.059(4) 0.039(3) -0.021(3) 0.000(2) -0.027(3)
C11 0.037(3) 0.041(3) 0.028(3) -0.003(2) 0.003(2) -0.023(3)
C12 0.023(2) 0.029(3) 0.030(3) -0.002(2) 0.001(2) -0.013(2)
C13 0.031(3) 0.022(2) 0.011(2) -0.0059(18) 0.0011(18) -0.013(2)
C14 0.029(2) 0.030(3) 0.010(2) -0.0057(19) 0.0019(18) -0.017(2)
C15 0.027(2) 0.034(3) 0.012(2) -0.0058(19) 0.0026(18) -0.017(2)
C16 0.035(3) 0.031(3) 0.011(2) -0.0018(19) 0.0016(19) -0.022(2)
C17 0.029(3) 0.030(3) 0.011(2) -0.0059(19) -0.0016(18) -0.016(2)
C18 0.029(3) 0.034(3) 0.007(2) -0.0069(19) 0.0019(17) -0.022(2)
C19 0.029(3) 0.033(3) 0.021(2) -0.008(2) 0.010(2) -0.018(2)
C20 0.026(3) 0.049(3) 0.026(3) -0.010(2) 0.002(2) -0.009(2)
C21 0.031(3) 0.022(2) 0.020(2) -0.0057(19) 0.0009(19) -0.015(2)
C22 0.035(3) 0.025(3) 0.033(3) -0.008(2) -0.011(2) -0.001(2)
C23 0.032(3) 0.028(3) 0.018(2) -0.002(2) 0.003(2) -0.015(2)
C24 0.032(3) 0.031(3) 0.018(2) -0.004(2) 0.003(2) -0.018(2)
C25 0.031(3) 0.024(2) 0.017(2) -0.0075(19) 0.0049(19) -0.020(2)
C26 0.027(2) 0.025(2) 0.026(2) -0.011(2) 0.006(2) -0.014(2)
C27 0.046(3) 0.042(3) 0.028(3) -0.020(2) 0.020(2) -0.030(3)
C28 0.061(4) 0.040(3) 0.019(2) -0.011(2) 0.007(2) -0.035(3)
C29 0.043(3) 0.030(3) 0.020(2) -0.003(2) -0.006(2) -0.023(2)
C30 0.036(3) 0.023(2) 0.018(2) -0.0046(19) 0.004(2) -0.018(2)
C31 0.024(2) 0.024(2) 0.013(2) -0.0044(18) -0.0013(17) -0.015(2)
C32 0.027(2) 0.027(2) 0.016(2) -0.0065(19) 0.0001(18) -0.013(2)
C33 0.022(2) 0.036(3) 0.021(2) -0.013(2) 0.0013(19) -0.009(2)
C34 0.030(3) 0.052(3) 0.019(2) -0.014(2) 0.005(2) -0.027(3)
C35 0.038(3) 0.030(3) 0.023(2) -0.007(2) 0.001(2) -0.019(2)
C36 0.026(2) 0.022(2) 0.021(2) -0.0080(19) 0.0022(19) -0.011(2)
C37 0.023(2) 0.024(2) 0.021(2) 0.0005(19) 0.0071(19) -0.013(2)
C38 0.028(3) 0.036(3) 0.030(3) 0.000(2) 0.001(2) -0.021(2)
C39 0.033(3) 0.038(3) 0.043(3) 0.010(3) -0.009(2) -0.016(3)
C40 0.024(3) 0.035(3) 0.062(4) 0.013(3) -0.004(3) -0.005(3)
C41 0.043(3) 0.024(3) 0.055(4) -0.004(3) 0.011(3) -0.013(3)
C42 0.030(3) 0.024(3) 0.036(3) -0.004(2) 0.004(2) -0.010(2)
C43 0.024(2) 0.017(2) 0.026(2) -0.0013(19) -0.0003(19) -0.009(2)
C44 0.036(3) 0.029(3) 0.040(3) -0.013(2) -0.002(2) -0.015(2)
C45 0.030(3) 0.034(3) 0.058(4) -0.014(3) -0.008(3) -0.012(2)
C46 0.026(3) 0.025(3) 0.064(4) 0.002(3) 0.002(3) -0.010(2)
C47 0.034(3) 0.028(3) 0.036(3) 0.001(2) 0.013(2) -0.010(2)
C48 0.032(3) 0.027(3) 0.024(3) 0.001(2) 0.002(2) -0.011(2)
C49 0.023(2) 0.024(2) 0.021(2) -0.0043(19) 0.0023(18) -0.010(2)
C50 0.042(3) 0.035(3) 0.022(3) -0.008(2) 0.005(2) -0.019(2)
C51 0.049(3) 0.035(3) 0.022(3) -0.008(2) 0.003(2) -0.016(3)
C52 0.034(3) 0.038(3) 0.020(3) -0.002(2) 0.005(2) -0.001(2)
C53 0.028(3) 0.026(3) 0.027(3) 0.004(2) 0.002(2) -0.005(2)
C54 0.022(2) 0.021(2) 0.026(3) -0.001(2) -0.0024(19) -0.008(2)
C55 0.024(2) 0.025(2) 0.025(2) -0.008(2) 0.0019(19) -0.013(2)
C56 0.033(3) 0.026(3) 0.038(3) -0.012(2) -0.005(2) -0.009(2)
C57 0.045(3) 0.024(3) 0.043(3) -0.011(2) -0.003(3) -0.017(2)
C58 0.043(3) 0.029(3) 0.042(3) -0.016(2) -0.004(2) -0.019(2)
C59 0.028(3) 0.032(3) 0.031(3) -0.010(2) -0.004(2) -0.011(2)
C60 0.028(2) 0.023(2) 0.025(2) -0.008(2) 0.0032(19) -0.014(2)
C61 0.046(4) 0.078(5) 0.070(5) -0.038(4) 0.002(3) -0.013(4)
C62 0.043(5) 0.040(5) 0.038(5) -0.013(4) 0.006(4) -0.015(4)
Cl10 0.166(19) 0.18(2) 0.049(8) -0.020(10) 0.015(10) -0.140(18)
Cl11 0.128(19) 0.095(19) 0.16(3) -0.04(2) -0.02(2) -0.036(15)
C63 0.06(3) 0.07(3) 0.04(3) -0.01(2) -0.02(2) -0.02(3)
Cl9 0.138(15) 0.125(14) 0.077(10) -0.043(10) 0.023(10) -0.081(13)
Cl5 0.229(17) 0.42(3) 0.149(11) -0.135(15) -0.016(11) 0.106(16)
Cl4 0.189(14) 0.158(12) 0.46(3) -0.002(15) -0.031(15) -0.086(11)
O1 0.134(15) 0.096(12) 0.071(11) -0.029(9) 0.014(10) -0.080(12)

loop_
_atom_type_symbol
_atom_type_description
_atom_type_scat_dispersion_real
_atom_type_scat_dispersion_imag
_atom_type_scat_source
C C 0.0033 0.0016 'International Tables Vol C Tables 4.2.6.8 and 6.1.1.4'
H H 0.0000 0.0000 'International Tables Vol C Tables 4.2.6.8 and 6.1.1.4'
Cl Cl 0.1484 0.1585 'International Tables Vol C Tables 4.2.6.8 and 6.1.1.4'
N N 0.0061 0.0033 'International Tables Vol C Tables 4.2.6.8 and 6.1.1.4'
P P 0.1023 0.0942 'International Tables Vol C Tables 4.2.6.8 and 6.1.1.4'
Pd Pd -0.9988 1.0072 'International Tables Vol C Tables 4.2.6.8 and 6.1.1.4'
Se Se -0.0929 2.2259 'International Tables Vol C Tables 4.2.6.8 and 6.1.1.4'
O O 0.0106 0.0060 'International Tables Vol C Tables 4.2.6.8 and 6.1.1.4'

loop_
_geom_angle_atom_site_label_1
_geom_angle_atom_site_label_2
_geom_angle_atom_site_label_3
_geom_angle
P1 Pd1 Se1 89.77(3)
P1 Pd1 Se2 173.29(3)
Se1 Pd1 Se2 88.308(18)
P1 Pd1 Se3 105.17(3)
Se1 Pd1 Se3 164.55(2)
Se2 Pd1 Se3 77.282(17)
P1 Pd1 Pd2 134.20(3)
Se1 Pd1 Pd2 115.902(18)
Se2 Pd1 Pd2 52.128(15)
Se3 Pd1 Pd2 50.322(13)
P2 Pd2 Se4 91.60(3)
P2 Pd2 Se3 177.14(3)
Se4 Pd2 Se3 88.867(19)
P2 Pd2 Se2 102.13(3)
Se4 Pd2 Se2 166.16(2)
Se3 Pd2 Se2 77.503(18)
P2 Pd2 Pd1 129.39(3)
Se4 Pd2 Pd1 118.785(18)
Se3 Pd2 Pd1 52.491(15)
Se2 Pd2 Pd1 50.296(13)
C1 Se1 Pd1 104.83(14)
C6 Se2 Pd1 104.83(13)
C6 Se2 Pd2 120.56(13)
Pd1 Se2 Pd2 77.576(18)
C18 Se3 Pd2 103.76(14)
C18 Se3 Pd1 119.44(12)
Pd2 Se3 Pd1 77.188(17)
C13 Se4 Pd2 104.03(14)
C31 P1 C37 105.6(2)
C31 P1 C25 102.79(19)
C37 P1 C25 105.2(2)
C31 P1 Pd1 116.43(14)
C37 P1 Pd1 112.21(15)
C25 P1 Pd1 113.51(14)
C55 P2 C49 107.8(2)
C55 P2 C43 102.8(2)
C49 P2 C43 105.4(2)
C55 P2 Pd2 111.03(15)
C49 P2 Pd2 112.95(15)
C43 P2 Pd2 116.08(15)
C6 C1 C2 120.0(4)
C6 C1 Se1 122.4(3)
C2 C1 Se1 117.6(3)
C3 C2 C1 117.5(5)
C3 C2 C7 120.7(4)
C1 C2 C7 121.7(4)
C2 C3 C4 122.2(4)
C2 C3 C11 118.5(5)
C4 C3 C11 119.2(4)
C5 C4 C3 120.6(4)
C5 C4 C12 119.2(4)
C3 C4 C12 120.2(4)
C4 C5 C6 117.6(4)
C4 C5 C9 120.3(4)
C6 C5 C9 122.0(4)
C1 C6 C5 121.9(4)
C1 C6 Se2 118.6(3)
C5 C6 Se2 118.9(3)
C8 C7 C2 112.7(4)
C5 C9 C10 112.5(4)
N1 C11 C3 175.7(6)
N2 C12 C4 178.9(6)
C18 C13 C14 119.9(4)
C18 C13 Se4 122.9(3)
C14 C13 Se4 117.1(3)
C15 C14 C13 117.7(4)
C15 C14 C19 119.8(4)
C13 C14 C19 122.5(4)
C14 C15 C16 121.7(4)
C14 C15 C23 119.2(4)
C16 C15 C23 118.9(4)
C17 C16 C15 121.2(4)
C17 C16 C24 119.9(4)
C15 C16 C24 118.8(4)
C16 C17 C18 116.9(4)
C16 C17 C21 120.1(4)
C18 C17 C21 122.9(4)
C13 C18 C17 122.6(4)
C13 C18 Se3 118.7(3)
C17 C18 Se3 118.4(3)
C14 C19 C20 114.7(4)
C17 C21 C22 115.2(4)
N3 C23 C15 176.3(5)
N4 C24 C16 179.4(6)
C30 C25 C26 119.3(4)
C30 C25 P1 120.2(3)
C26 C25 P1 120.1(3)
C27 C26 C25 120.0(5)
C28 C27 C26 120.1(5)
C29 C28 C27 120.1(5)
C28 C29 C30 120.6(5)
C29 C30 C25 119.8(4)
C32 C31 C36 119.0(4)
C32 C31 P1 118.7(3)
C36 C31 P1 122.3(3)
C31 C32 C33 120.4(4)
C34 C33 C32 119.7(5)
C35 C34 C33 120.4(4)
C34 C35 C36 120.0(5)
C35 C36 C31 120.6(4)
C42 C37 C38 119.7(4)
C42 C37 P1 122.0(4)
C38 C37 P1 118.4(4)
C39 C38 C37 119.9(5)
C40 C39 C38 120.0(5)
C39 C40 C41 120.3(5)
C40 C41 C42 120.3(5)
C41 C42 C37 119.8(5)
C48 C43 C44 117.8(4)
C48 C43 P2 119.1(3)
C44 C43 P2 123.0(4)
C45 C44 C43 120.7(5)
C46 C45 C44 120.7(5)
C45 C46 C47 119.6(5)
C48 C47 C46 119.7(5)
C47 C48 C43 121.4(5)
C54 C49 C50 118.5(4)
C54 C49 P2 124.3(4)
C50 C49 P2 117.2(4)
C51 C50 C49 121.0(5)
C50 C51 C52 119.7(5)
C53 C52 C51 119.8(5)
C52 C53 C54 120.7(5)
C53 C54 C49 120.3(5)
C60 C55 C56 119.5(4)
C60 C55 P2 119.5(3)
C56 C55 P2 121.0(4)
C57 C56 C55 119.6(5)
C56 C57 C58 120.6(5)
C59 C58 C57 120.0(5)
C58 C59 C60 120.2(5)
C55 C60 C59 120.1(4)
Cl4 C61 Cl1 115.6(8)
Cl4 C61 Cl5 117.0(12)
Cl1 C61 Cl5 108.6(7)
Cl1 C61 Cl3 110.5(4)
Cl1 C61 Cl2 108.7(4)
Cl3 C61 Cl2 105.9(4)
Cl6 C62 Cl8 112.4(5)
Cl6 C62 Cl7 110.7(5)
Cl8 C62 Cl7 110.2(6)
Cl10 C63 Cl11 108(3)
Cl10 C63 Cl9 112(3)
Cl11 C63 Cl9 109(3)

loop_
_geom_bond_atom_site_label_1
_geom_bond_atom_site_label_2
_geom_bond_distance
Pd1 P1 2.3012(11)
Pd1 Se1 2.3842(6)
Pd1 Se2 2.4226(6)
Pd1 Se3 2.5016(6)
Pd1 Pd2 3.0751(5)
Pd2 P2 2.3028(12)
Pd2 Se4 2.3796(6)
Pd2 Se3 2.4271(6)
Pd2 Se2 2.4856(6)
Se1 C1 1.902(4)
Se2 C6 1.916(4)
Se3 C18 1.925(4)
Se4 C13 1.910(4)
Cl1 C61 1.743(7)
Cl2 C61 1.838(9)
Cl3 C61 1.760(8)
Cl8 C62 1.755(8)
Cl6 C62 1.728(11)
Cl7 C62 1.766(9)
P1 C31 1.824(4)
P1 C37 1.829(5)
P1 C25 1.829(4)
P2 C55 1.817(4)
P2 C49 1.817(5)
P2 C43 1.818(5)
N1 C11 1.143(6)
N2 C12 1.150(6)
N3 C23 1.141(6)
N4 C24 1.143(6)
C1 C6 1.397(6)
C1 C2 1.422(6)
C2 C3 1.378(7)
C2 C7 1.531(7)
C3 C4 1.413(7)
C3 C11 1.448(7)
C4 C5 1.387(6)
C4 C12 1.440(6)
C5 C6 1.410(6)
C5 C9 1.512(6)
C7 C8 1.514(7)
C9 C10 1.532(7)
C13 C18 1.392(6)
C13 C14 1.414(6)
C14 C15 1.392(6)
C14 C19 1.501(6)
C15 C16 1.403(7)
C15 C23 1.449(6)
C16 C17 1.389(6)
C16 C24 1.445(6)
C17 C18 1.406(6)
C17 C21 1.513(6)
C19 C20 1.520(6)
C21 C22 1.532(6)
C25 C30 1.395(6)
C25 C26 1.397(6)
C26 C27 1.388(7)
C27 C28 1.383(7)
C28 C29 1.373(7)
C29 C30 1.387(6)
C31 C32 1.385(6)
C31 C36 1.394(6)
C32 C33 1.391(6)
C33 C34 1.382(7)
C34 C35 1.375(7)
C35 C36 1.379(7)
C37 C42 1.391(7)
C37 C38 1.399(7)
C38 C39 1.386(7)
C39 C40 1.382(9)
C40 C41 1.383(8)
C41 C42 1.384(7)
C43 C48 1.388(7)
C43 C44 1.402(7)
C44 C45 1.379(7)
C45 C46 1.375(8)
C46 C47 1.387(8)
C47 C48 1.386(7)
C49 C54 1.390(6)
C49 C50 1.391(7)
C50 C51 1.383(7)
C51 C52 1.385(8)
C52 C53 1.371(8)
C53 C54 1.382(7)
C55 C60 1.383(6)
C55 C56 1.400(7)
C56 C57 1.381(7)
C57 C58 1.382(7)
C58 C59 1.372(7)
C59 C60 1.392(6)
C61 Cl4 1.547(17)
C61 Cl5 1.745(15)
Cl10 C63 1.72(5)
Cl11 C63 1.73(5)
C63 Cl9 1.76(5)

loop_
_geom_torsion_atom_site_label_1
_geom_torsion_atom_site_label_2
_geom_torsion_atom_site_label_3
_geom_torsion_atom_site_label_4
_geom_torsion
C6 C1 C2 C3 -4.6(7)
Se1 C1 C2 C3 174.8(4)
C6 C1 C2 C7 175.9(4)
Se1 C1 C2 C7 -4.7(6)
C1 C2 C3 C4 4.7(7)
C7 C2 C3 C4 -175.8(4)
C1 C2 C3 C11 -172.6(4)
C7 C2 C3 C11 6.9(7)
C2 C3 C4 C5 -1.1(7)
C11 C3 C4 C5 176.2(4)
C2 C3 C4 C12 176.8(5)
C11 C3 C4 C12 -5.9(7)
C3 C4 C5 C6 -2.7(6)
C12 C4 C5 C6 179.4(4)
C3 C4 C5 C9 175.2(4)
C12 C4 C5 C9 -2.7(6)
C2 C1 C6 C5 0.9(7)
Se1 C1 C6 C5 -178.5(3)
C2 C1 C6 Se2 -169.6(4)
Se1 C1 C6 Se2 11.1(5)
C4 C5 C6 C1 2.8(6)
C9 C5 C6 C1 -175.0(4)
C4 C5 C6 Se2 173.2(3)
C9 C5 C6 Se2 -4.7(6)
C3 C2 C7 C8 -91.1(6)
C1 C2 C7 C8 88.4(6)
C4 C5 C9 C10 -87.7(5)
C6 C5 C9 C10 90.1(5)
C18 C13 C14 C15 -0.7(6)
Se4 C13 C14 C15 176.2(3)
C18 C13 C14 C19 -178.3(4)
Se4 C13 C14 C19 -1.4(5)
C13 C14 C15 C16 2.0(6)
C19 C14 C15 C16 179.7(4)
C13 C14 C15 C23 -173.7(4)
C19 C14 C15 C23 4.0(6)
C14 C15 C16 C17 -1.7(7)
C23 C15 C16 C17 174.0(4)
C14 C15 C16 C24 178.7(4)
C23 C15 C16 C24 -5.7(6)
C15 C16 C17 C18 0.0(6)
C24 C16 C17 C18 179.7(4)
C15 C16 C17 C21 -177.4(4)
C24 C16 C17 C21 2.3(6)
C14 C13 C18 C17 -1.0(6)
Se4 C13 C18 C17 -177.7(3)
C14 C13 C18 Se3 -174.6(3)
Se4 C13 C18 Se3 8.7(5)
C16 C17 C18 C13 1.3(6)
C21 C17 C18 C13 178.6(4)
C16 C17 C18 Se3 174.9(3)
C21 C17 C18 Se3 -7.7(5)
C15 C14 C19 C20 -85.7(5)
C13 C14 C19 C20 92.0(5)
C16 C17 C21 C22 -90.4(5)
C18 C17 C21 C22 92.3(5)
C31 P1 C25 C30 38.8(4)
C37 P1 C25 C30 149.2(4)
Pd1 P1 C25 C30 -87.8(4)
C31 P1 C25 C26 -149.1(4)
C37 P1 C25 C26 -38.8(4)
Pd1 P1 C25 C26 84.3(4)
C30 C25 C26 C27 -2.4(7)
P1 C25 C26 C27 -174.5(4)
C25 C26 C27 C28 2.5(7)
C26 C27 C28 C29 -0.7(7)
C27 C28 C29 C30 -1.3(7)
C28 C29 C30 C25 1.3(7)
C26 C25 C30 C29 0.5(6)
P1 C25 C30 C29 172.6(3)
C37 P1 C31 C32 162.7(3)
C25 P1 C31 C32 -87.2(4)
Pd1 P1 C31 C32 37.5(4)
C37 P1 C31 C36 -20.1(4)
C25 P1 C31 C36 90.0(4)
Pd1 P1 C31 C36 -145.3(3)
C36 C31 C32 C33 -2.3(6)
P1 C31 C32 C33 175.1(3)
C31 C32 C33 C34 1.8(6)
C32 C33 C34 C35 0.1(7)
C33 C34 C35 C36 -1.5(7)
C34 C35 C36 C31 1.0(7)
C32 C31 C36 C35 0.8(6)
P1 C31 C36 C35 -176.4(3)
C31 P1 C37 C42 74.8(4)
C25 P1 C37 C42 -33.5(4)
Pd1 P1 C37 C42 -157.4(3)
C31 P1 C37 C38 -104.8(4)
C25 P1 C37 C38 146.9(4)
Pd1 P1 C37 C38 23.0(4)
C42 C37 C38 C39 -1.7(7)
P1 C37 C38 C39 177.9(4)
C37 C38 C39 C40 1.1(8)
C38 C39 C40 C41 -0.2(9)
C39 C40 C41 C42 -0.2(9)
C40 C41 C42 C37 -0.4(8)
C38 C37 C42 C41 1.3(7)
P1 C37 C42 C41 -178.3(4)
C55 P2 C43 C48 -44.8(4)
C49 P2 C43 C48 -157.7(4)
Pd2 P2 C43 C48 76.6(4)
C55 P2 C43 C44 138.7(4)
C49 P2 C43 C44 25.9(4)
Pd2 P2 C43 C44 -99.9(4)
C48 C43 C44 C45 0.1(7)
P2 C43 C44 C45 176.5(4)
C43 C44 C45 C46 -0.8(8)
C44 C45 C46 C47 1.0(8)
C45 C46 C47 C48 -0.4(8)
C46 C47 C48 C43 -0.3(8)
C44 C43 C48 C47 0.5(7)
P2 C43 C48 C47 -176.1(4)
C55 P2 C49 C54 -10.2(5)
C43 P2 C49 C54 99.1(4)
Pd2 P2 C49 C54 -133.2(4)
C55 P2 C49 C50 170.9(4)
C43 P2 C49 C50 -79.9(4)
Pd2 P2 C49 C50 47.8(4)
C54 C49 C50 C51 -1.8(7)
P2 C49 C50 C51 177.2(4)
C49 C50 C51 C52 1.7(8)
C50 C51 C52 C53 -0.1(8)
C51 C52 C53 C54 -1.4(8)
C52 C53 C54 C49 1.3(7)
C50 C49 C54 C53 0.3(7)
P2 C49 C54 C53 -178.6(4)
C49 P2 C55 C60 -119.8(4)
C43 P2 C55 C60 129.2(4)
Pd2 P2 C55 C60 4.4(4)
C49 P2 C55 C56 62.6(4)
C43 P2 C55 C56 -48.4(4)
Pd2 P2 C55 C56 -173.2(4)
C60 C55 C56 C57 2.5(7)
P2 C55 C56 C57 -179.9(4)
C55 C56 C57 C58 -1.9(8)
C56 C57 C58 C59 0.3(8)
C57 C58 C59 C60 0.6(8)
C56 C55 C60 C59 -1.7(7)
P2 C55 C60 C59 -179.3(4)
C58 C59 C60 C55 0.1(7)
